data_2222566
loop_
_publ_author_name
'Bendjeddou, Lamia'
'Cherouana, Aouatef'
'Hadjadj, Nasreddine'
'Dahaoui, Slimane'
'Lecomte, Claude'

_publ_section_title
;
 Bis(3-carboxyanilinum) bis(perchlorate) monohydrate
;
_journal_coeditor_code BQ2150
_journal_issue 8
_journal_name_full 'Acta Crystallographica Section E'
_journal_page_first o1770
_journal_page_last o1771
_journal_paper_doi 10.1107/S1600536809025173
_journal_volume 65
_journal_year 2009
_chemical_formula_iupac '2C7 H8 N O2 +, 2Cl O4 -, H2 O'
_chemical_formula_moiety '2(C7 H8 N O2 +), 2(Cl O4 -), H2 O'
_chemical_formula_structural 'C14 H18 N2 O13 Cl2'
_chemical_formula_sum 'C14 H18 Cl2 N2 O13'
_chemical_formula_weight 493.20
_chemical_name_systematic
;
Bis(3-carboxyanilinum) bis(perchlorate) monohydrate
;
_space_group_IT_number 2
_symmetry_cell_setting triclinic
_symmetry_space_group_name_Hall '-P 1'
_symmetry_space_group_name_H-M 'P -1'
_cell_angle_alpha 70.520(2)
_cell_angle_beta 88.697(3)
_cell_angle_gamma 86.166(4)
_cell_formula_units_Z 2
_cell_length_a 4.9170(3)
_cell_length_b 12.4030(2)
_cell_length_c 17.1030(4)
_cell_measurement_reflns_used 7071
_cell_measurement_temperature 120
_cell_measurement_theta_max 32.56
_cell_measurement_theta_min 3.29
_cell_volume 981.13(7)
_computing_cell_refinement 'DENZO and SCALEPACK (Otwinowski & Minor, 1997)'
_computing_data_collection '<i>CAD-4 Software</i> (Enraf--Nonius, 1989)'
_computing_data_reduction 'DENZO and SCALEPACK (Otwinowski & Minor, 1997)'
_computing_molecular_graphics 'ORTEP-3 (Farrugia, 1997)'
_computing_publication_material
;
WinGX (Farrugia, 1999), PARST97 (Nardelli, 1995), Mercury
(Macrae <i>et al.</i>, 2006) and POVRay (Persistence of  Vision Team,
2004)
;
_computing_structure_refinement 'SHELXL97 (Sheldrick, 2008)'
_computing_structure_solution 'SIR92 (Altomare <i>et al.</i>,  1993)'
_diffrn_ambient_temperature 120
_diffrn_measured_fraction_theta_full 0.988
_diffrn_measured_fraction_theta_max 0.988
_diffrn_measurement_device_type 'Enraf--Nonius KappaCCD'
_diffrn_measurement_method \w
_diffrn_radiation_monochromator graphite
_diffrn_radiation_source 'fine-focus sealed tube'
_diffrn_radiation_type MoK\a
_diffrn_radiation_wavelength 0.71073
_diffrn_reflns_av_R_equivalents 0.0490
_diffrn_reflns_av_sigmaI/netI 0.0664
_diffrn_reflns_limit_h_max 7
_diffrn_reflns_limit_h_min 0
_diffrn_reflns_limit_k_max 18
_diffrn_reflns_limit_k_min -18
_diffrn_reflns_limit_l_max 25
_diffrn_reflns_limit_l_min -25
_diffrn_reflns_number 45183
_diffrn_reflns_theta_full 32.56
_diffrn_reflns_theta_max 32.56
_diffrn_reflns_theta_min 3.29
_exptl_absorpt_coefficient_mu 0.406
_exptl_absorpt_correction_type none
_exptl_crystal_colour ' brown'
_exptl_crystal_density_diffrn 1.669
_exptl_crystal_density_method 'Not Measured'
_exptl_crystal_description ' needle'
_exptl_crystal_F_000 508
_exptl_crystal_size_max 0.3
_exptl_crystal_size_mid 0.03
_exptl_crystal_size_min 0.02
_refine_diff_density_max 0.449
_refine_diff_density_min -0.573
_refine_ls_extinction_method none
_refine_ls_goodness_of_fit_ref 0.989
_refine_ls_hydrogen_treatment mixed
_refine_ls_matrix_type full
_refine_ls_number_parameters 292
_refine_ls_number_reflns 7071
_refine_ls_number_restraints 0
_refine_ls_restrained_S_all 0.99
_refine_ls_R_factor_all 0.0737
_refine_ls_R_factor_gt 0.0394
_refine_ls_shift/su_max 0.021
_refine_ls_shift/su_mean 0
_refine_ls_structure_factor_coef Fsqd
_refine_ls_weighting_details 'calc w=1/[\s^2^(Fo^2^)+(0.0526P)^2^] where P=(Fo^2^+2Fc^2^)/3'
_refine_ls_weighting_scheme calc
_refine_ls_wR_factor_gt 0.0941
_refine_ls_wR_factor_ref 0.1021
_reflns_number_gt 4775
_reflns_number_total 7071
_reflns_threshold_expression I>2\s(I)
_cod_data_source_file bq2150.cif
_cod_data_source_block I
_cod_depositor_comments
;
The following automatic conversions were performed:
'_symmetry_cell_setting' value 'Triclinic' changed to 'triclinic'
according to '/home/saulius/struct/CIF-dictionaries/cif_core.dic'
dictionary named 'cif_core.dic' version 2.4.1 from
2010-06-29.

'_geom_hbond_publ_flag' value 'No' changed to 'no' according
to '/home/saulius/struct/CIF-dictionaries/cif_core.dic' dictionary named
'cif_core.dic' version 2.4.1 from 2010-06-29 (19 times).

Automatic conversion script
Id: cif_fix_enum 1527 2010-12-29 10:47:43Z saulius 

The following automatic conversions were performed:

'_symmetry_cell_setting' value 'Triclinic' changed to 'triclinic'
according to /home/saulius/struct/CIF-dictionaries/cif_core.dic
dictionary named 'cif_core.dic' version 2.4.1 from
2010-06-29.

'_geom_hbond_publ_flag' value 'No' changed to 'no'
according to /home/saulius/struct/CIF-dictionaries/cif_core.dic
dictionary named 'cif_core.dic' version 2.4.1 from 2010-06-29 (19
times).

Automatic conversion script
Id: cif_fix_values 1715 2011-07-08 13:25:40Z adriana 
;
_cod_database_code 2222566
_cod_database_fobs_code 2222566

loop_
_symmetry_equiv_pos_site_id
_symmetry_equiv_pos_as_xyz
1 x,y,z
2 -x,-y,-z

loop_
_atom_site_aniso_label
_atom_site_aniso_U_11
_atom_site_aniso_U_22
_atom_site_aniso_U_33
_atom_site_aniso_U_12
_atom_site_aniso_U_13
_atom_site_aniso_U_23
O11 0.0196(6) 0.0163(6) 0.0123(5) -0.0034(4) -0.0031(4) -0.0017(4)
O12 0.0198(6) 0.0159(6) 0.0155(5) -0.0059(5) -0.0060(4) -0.0020(4)
N1 0.0141(6) 0.0172(7) 0.0120(6) -0.0003(5) -0.0017(5) -0.0059(5)
C11 0.0135(7) 0.0131(7) 0.0144(7) -0.0001(6) 0.0004(6) -0.0049(6)
C12 0.0130(7) 0.0140(7) 0.0124(7) -0.0006(6) -0.0006(5) -0.0044(6)
C13 0.0129(7) 0.0123(7) 0.0148(7) -0.0008(6) 0.0000(5) -0.0049(6)
C14 0.0131(7) 0.0134(7) 0.0114(7) 0.0002(6) 0.0009(5) -0.0040(5)
C15 0.0144(7) 0.0173(8) 0.0165(7) -0.0013(6) -0.0018(6) -0.0080(6)
C16 0.0173(8) 0.0144(8) 0.0200(8) -0.0043(6) 0.0009(6) -0.0054(6)
C17 0.0161(8) 0.0147(7) 0.0134(7) -0.0008(6) -0.0003(6) -0.0020(6)
O21 0.0220(6) 0.0200(6) 0.0128(5) 0.0032(5) 0.0050(4) -0.0019(4)
O22 0.0253(7) 0.0218(6) 0.0164(6) 0.0091(5) 0.0070(5) -0.0013(5)
N2 0.0145(6) 0.0139(6) 0.0115(6) -0.0022(5) 0.0010(5) -0.0044(5)
C21 0.0172(8) 0.0159(8) 0.0155(7) 0.0011(6) 0.0004(6) -0.0058(6)
C22 0.0168(7) 0.0145(7) 0.0122(7) -0.0008(6) 0.0022(6) -0.0043(6)
C23 0.0138(7) 0.0128(7) 0.0130(7) 0.0003(6) -0.0009(5) -0.0024(6)
C24 0.0147(7) 0.0125(7) 0.0112(7) -0.0032(6) 0.0006(5) -0.0029(5)
C25 0.0174(8) 0.0177(8) 0.0163(7) 0.0004(6) 0.0044(6) -0.0063(6)
C26 0.0216(8) 0.0160(8) 0.0167(8) 0.0064(6) 0.0009(6) -0.0020(6)
C27 0.0214(8) 0.0157(8) 0.0119(7) 0.0015(6) 0.0021(6) -0.0012(6)
Cl1 0.0122(2) 0.0142(2) 0.0143(2) -0.00180(10) -0.00030(10) -0.00570(10)
O1 0.0220(6) 0.0172(6) 0.0156(5) -0.0045(5) 0.0030(4) -0.0018(4)
O2 0.0246(6) 0.0332(7) 0.0196(6) -0.0101(5) -0.0005(5) -0.0156(5)
O3 0.0109(5) 0.0266(7) 0.0263(6) 0.0002(5) 0.0003(4) -0.0109(5)
O4 0.0175(6) 0.0120(5) 0.0289(6) 0.0014(4) -0.0016(5) -0.0048(5)
Cl2 0.0145(2) 0.0117(2) 0.0122(2) -0.00180(10) 0.00070(10) -0.00390(10)
O5 0.0355(7) 0.0256(7) 0.0138(5) -0.0047(5) -0.0032(5) -0.0081(5)
O6 0.0127(5) 0.0219(6) 0.0340(7) -0.0021(5) 0.0002(5) -0.0127(5)
O7 0.0203(6) 0.0123(5) 0.0302(6) 0.0016(4) 0.0008(5) -0.0087(5)
O8 0.0284(7) 0.0152(6) 0.0155(5) -0.0072(5) 0.0062(5) -0.0013(4)
O1W 0.0175(6) 0.0136(5) 0.0145(5) -0.0022(4) -0.0012(4) -0.0028(4)

loop_
_atom_site_type_symbol
_atom_site_label
_atom_site_fract_x
_atom_site_fract_y
_atom_site_fract_z
_atom_site_U_iso_or_equiv
_atom_site_thermal_displace_type
_atom_site_calc_flag
_atom_site_refinement_flags
_atom_site_occupancy
O O11 0.2368(2) 0.58575(9) 0.00162(6) 0.0167(3) Uani . . 1.000
O O12 0.1451(2) 0.42214(9) 0.10223(6) 0.0176(3) Uani . . 1.000
N N1 0.6845(3) 0.40582(11) 0.35093(7) 0.0142(4) Uani . . 1.000
C C11 0.2756(3) 0.51695(13) 0.07149(9) 0.0136(4) Uani . . 1.000
C C12 0.4736(3) 0.53492(13) 0.12947(9) 0.0131(4) Uani . . 1.000
C C13 0.4963(3) 0.45953(13) 0.21027(9) 0.0132(4) Uani . . 1.000
C C14 0.6728(3) 0.48155(13) 0.26416(9) 0.0127(4) Uani . . 1.000
C C15 0.8297(3) 0.57585(13) 0.23929(9) 0.0154(4) Uani . . 1.000
C C16 0.8057(3) 0.65062(13) 0.15814(9) 0.0172(5) Uani . . 1.000
C C17 0.6279(3) 0.63090(13) 0.10338(9) 0.0154(4) Uani . . 1.000
O O21 0.2424(2) 0.08889(10) -0.00149(6) 0.0195(3) Uani . . 1.000
O O22 0.3663(3) -0.06863(10) 0.10513(7) 0.0231(4) Uani . . 1.000
N N2 -0.2091(3) -0.04135(11) 0.34838(7) 0.0132(3) Uani . . 1.000
C C21 0.2141(3) 0.02587(13) 0.07045(9) 0.0162(4) Uani . . 1.000
C C22 0.0034(3) 0.05317(13) 0.12572(9) 0.0146(4) Uani . . 1.000
C C23 -0.0102(3) -0.01242(13) 0.20967(9) 0.0137(4) Uani . . 1.000
C C24 -0.1986(3) 0.02235(13) 0.25877(9) 0.0130(4) Uani . . 1.000
C C25 -0.3762(3) 0.11787(14) 0.22733(9) 0.0171(4) Uani . . 1.000
C C26 -0.3649(3) 0.18137(14) 0.14357(10) 0.0193(5) Uani . . 1.000
C C27 -0.1724(3) 0.14958(14) 0.09290(9) 0.0173(4) Uani . . 1.000
Cl Cl1 0.58901(7) 0.29103(3) 0.61432(2) 0.01330(10) Uani . . 1.000
O O1 0.7010(2) 0.36508(9) 0.53790(6) 0.0191(3) Uani . . 1.000
O O2 0.6783(2) 0.32216(11) 0.68248(7) 0.0237(4) Uani . . 1.000
O O3 0.2956(2) 0.30140(10) 0.60921(7) 0.0208(3) Uani . . 1.000
O O4 0.6805(2) 0.17339(9) 0.62552(7) 0.0201(3) Uani . . 1.000
Cl Cl2 0.14254(7) 0.15743(3) 0.40892(2) 0.01280(10) Uani . . 1.000
O O5 0.2017(3) 0.17301(10) 0.48568(7) 0.0244(4) Uani . . 1.000
O O6 -0.1515(2) 0.15994(10) 0.39893(7) 0.0220(3) Uani . . 1.000
O O7 0.2591(2) 0.04883(9) 0.40697(7) 0.0207(3) Uani . . 1.000
O O8 0.2470(2) 0.24934(9) 0.34137(7) 0.0205(3) Uani . . 1.000
O O1W 0.8260(2) 0.56613(10) 0.57195(7) 0.0156(3) Uani . . 1.000
H H1A 0.82677 0.42111 0.37583 0.0212 Uiso . . 1.000
H H1B 0.70185 0.33315 0.35272 0.0212 Uiso . . 1.000
H H1C 0.53190 0.41728 0.37684 0.0212 Uiso . . 1.000
H H12 0.02648 0.42104 0.06961 0.0263 Uiso . . 1.000
H H13 0.39432 0.39521 0.22790 0.0159 Uiso . . 1.000
H H15 0.94884 0.58893 0.27615 0.0185 Uiso . . 1.000
H H16 0.90976 0.71430 0.14051 0.0206 Uiso . . 1.000
H H17 0.61145 0.68159 0.04935 0.0185 Uiso . . 1.000
H H2A -0.22591 0.00789 0.37622 0.0198 Uiso . . 1.000
H H2B -0.05642 -0.08563 0.36380 0.0198 Uiso . . 1.000
H H2C -0.35139 -0.08481 0.35926 0.0198 Uiso . . 1.000
H H22 0.48980 -0.07414 0.07338 0.0345 Uiso . . 1.000
H H23 0.10478 -0.07783 0.23186 0.0165 Uiso . . 1.000
H H25 -0.50154 0.13923 0.26186 0.0205 Uiso . . 1.000
H H26 -0.48533 0.24494 0.12131 0.0232 Uiso . . 1.000
H H27 -0.16175 0.19302 0.03700 0.0208 Uiso . . 1.000
H H1W 0.826(4) 0.6178(12) 0.5253(8) 0.037(6) Uiso . . 1.000
H H2W 0.827(4) 0.5046(10) 0.5589(11) 0.039(6) Uiso . . 1.000

loop_
_atom_type_symbol
_atom_type_description
_atom_type_scat_dispersion_real
_atom_type_scat_dispersion_imag
_atom_type_scat_source
O O 0.0106 0.0060 'International Tables Vol C Tables 4.2.6.8 and 6.1.1.4'
N N 0.0061 0.0033 'International Tables Vol C Tables 4.2.6.8 and 6.1.1.4'
Cl Cl 0.1484 0.1585 'International Tables Vol C Tables 4.2.6.8 and 6.1.1.4'
H H 0.0000 0.0000 'International Tables Vol C Tables 4.2.6.8 and 6.1.1.4'
C C 0.0033 0.0016 'International Tables Vol C Tables 4.2.6.8 and 6.1.1.4'

loop_
_geom_angle_atom_site_label_1
_geom_angle_atom_site_label_2
_geom_angle_atom_site_label_3
_geom_angle_site_symmetry_1
_geom_angle_site_symmetry_3
_geom_angle
_geom_angle_publ_flag
O2 Cl1 O3 . . 110.41(7) ?
O2 Cl1 O1 . . 109.66(7) ?
O3 Cl1 O1 . . 109.24(7) ?
O2 Cl1 O4 . . 109.82(7) ?
O3 Cl1 O4 . . 108.57(7) ?
O1 Cl1 O4 . . 109.11(7) ?
O5 Cl2 O7 . . 110.85(7) ?
O5 Cl2 O8 . . 109.49(7) ?
O7 Cl2 O8 . . 110.20(7) ?
O5 Cl2 O6 . . 109.62(7) ?
O7 Cl2 O6 . . 108.29(7) ?
O8 Cl2 O6 . . 108.34(7) ?
C11 O12 H12 . . 109.5 ?
H2W O1W H1W . . 102.4(15) ?
C21 O22 H22 . . 109.5 ?
C24 N2 H2A . . 109.5 ?
C24 N2 H2B . . 109.5 ?
H2A N2 H2B . . 109.5 ?
C24 N2 H2C . . 109.5 ?
H2A N2 H2C . . 109.5 ?
H2B N2 H2C . . 109.5 ?
C14 N1 H1A . . 109.5 ?
C14 N1 H1B . . 109.5 ?
H1A N1 H1B . . 109.5 ?
C14 N1 H1C . . 109.5 ?
H1A N1 H1C . . 109.5 ?
H1B N1 H1C . . 109.5 ?
C27 C22 C23 . . 120.41(14) ?
C27 C22 C21 . . 118.25(13) ?
C23 C22 C21 . . 121.26(14) ?
C23 C24 C25 . . 122.28(14) ?
C23 C24 N2 . . 119.74(13) ?
C25 C24 N2 . . 117.96(13) ?
C13 C14 C15 . . 121.73(14) ?
C13 C14 N1 . . 119.00(12) ?
C15 C14 N1 . . 119.21(13) ?
C13 C12 C17 . . 120.21(13) ?
C13 C12 C11 . . 120.24(13) ?
C17 C12 C11 . . 119.48(13) ?
O11 C11 O12 . . 123.69(13) ?
O11 C11 C12 . . 122.07(13) ?
O12 C11 C12 . . 114.24(13) ?
O21 C21 O22 . . 123.78(14) ?
O21 C21 C22 . . 121.54(14) ?
O22 C21 C22 . . 114.67(13) ?
C22 C27 C26 . . 120.12(14) ?
C22 C27 H27 . . 119.9 ?
C26 C27 H27 . . 119.9 ?
C17 C16 C15 . . 120.47(14) ?
C17 C16 H16 . . 119.8 ?
C15 C16 H16 . . 119.8 ?
C24 C23 C22 . . 118.26(14) ?
C24 C23 H23 . . 120.9 ?
C22 C23 H23 . . 120.9 ?
C14 C15 C16 . . 118.76(14) ?
C14 C15 H15 . . 120.6 ?
C16 C15 H15 . . 120.6 ?
C24 C25 C26 . . 119.11(14) ?
C24 C25 H25 . . 120.4 ?
C26 C25 H25 . . 120.4 ?
C16 C17 C12 . . 119.84(14) ?
C16 C17 H17 . . 120.1 ?
C12 C17 H17 . . 120.1 ?
C14 C13 C12 . . 118.99(13) ?
C14 C13 H13 . . 120.5 ?
C12 C13 H13 . . 120.5 ?
C25 C26 C27 . . 119.79(15) ?
C25 C26 H26 . . 120.1 ?
C27 C26 H26 . . 120.1 ?

loop_
_geom_bond_atom_site_label_1
_geom_bond_atom_site_label_2
_geom_bond_site_symmetry_2
_geom_bond_distance
_geom_bond_publ_flag
Cl1 O2 . 1.4307(11) ?
Cl1 O3 . 1.4418(11) ?
Cl1 O1 . 1.4454(11) ?
Cl1 O4 . 1.4484(11) ?
Cl2 O5 . 1.4282(11) ?
Cl2 O7 . 1.4386(11) ?
Cl2 O8 . 1.4390(11) ?
Cl2 O6 . 1.4568(11) ?
O12 C11 . 1.3208(17) ?
O12 H12 . 0.82 ?
O1W H2W . 0.863(9) ?
O1W H1W . 0.840(9) ?
O11 C11 . 1.2252(17) ?
O22 C21 . 1.3135(19) ?
O22 H22 . 0.82 ?
O21 C21 . 1.2286(18) ?
N2 C24 . 1.4732(18) ?
N2 H2A . 0.89 ?
N2 H2B . 0.89 ?
N2 H2C . 0.89 ?
N1 C14 . 1.4679(18) ?
N1 H1A . 0.89 ?
N1 H1B . 0.89 ?
N1 H1C . 0.89 ?
C22 C27 . 1.389(2) ?
C22 C23 . 1.397(2) ?
C22 C21 . 1.484(2) ?
C24 C23 . 1.379(2) ?
C24 C25 . 1.383(2) ?
C14 C13 . 1.3833(19) ?
C14 C15 . 1.385(2) ?
C12 C13 . 1.388(2) ?
C12 C17 . 1.394(2) ?
C12 C11 . 1.484(2) ?
C27 C26 . 1.394(2) ?
C27 H27 . 0.93 ?
C16 C17 . 1.386(2) ?
C16 C15 . 1.391(2) ?
C16 H16 . 0.93 ?
C23 H23 . 0.93 ?
C15 H15 . 0.93 ?
C25 C26 . 1.388(2) ?
C25 H25 . 0.93 ?
C17 H17 . 0.93 ?
C13 H13 . 0.93 ?
C26 H26 . 0.93 ?

loop_
_geom_hbond_atom_site_label_D
_geom_hbond_atom_site_label_H
_geom_hbond_atom_site_label_A
_geom_hbond_site_symmetry_A
_geom_hbond_distance_DH
_geom_hbond_distance_HA
_geom_hbond_distance_DA
_geom_hbond_angle_DHA
_geom_hbond_publ_flag
N1 H1A O1W 2_766 0.8900 1.9800 2.8664(18) 171.00 no
N1 H1B O6 1_655 0.8900 2.1100 2.9421(19) 156.00 no
N1 H1B O8 . 0.8900 2.5700 3.0343(18) 114.00 no
N1 H1C O1W 2_666 0.8900 1.9800 2.8636(18) 174.00 no
O1W H1W O1 2_766 0.840(14) 2.534(19) 2.9435(14) 111.2(15) no
O1W H1W O3 2_666 0.840(14) 2.258(14) 3.0356(16) 153.9(16) no
N2 H2A O6 . 0.8900 2.1000 2.9336(19) 155.00 no
N2 H2A O7 . 0.8900 2.5700 2.9584(18) 107.00 no
N2 H2B O4 2_656 0.8900 2.0600 2.9382(18) 168.00 no
N2 H2C O3 2_556 0.8900 2.5500 3.1176(19) 122.00 no
N2 H2C O4 2_556 0.8900 1.9800 2.8683(18) 175.00 no
O1W H2W O1 . 0.863(14) 2.019(15) 2.8504(17) 161.4(18) no
O12 H12 O11 2_565 0.8200 1.8200 2.6425(14) 178.00 no
O22 H22 O21 2_655 0.8200 1.8200 2.6428(17) 178.00 no
C13 H13 O8 . 0.9300 2.3100 3.1193(19) 145.00 no
C15 H15 O2 2_766 0.9300 2.4300 3.3058(19) 156.00 no
C23 H23 O4 2_656 0.9300 2.5500 3.2529(19) 133.00 no
C25 H25 O8 1_455 0.9300 2.4900 3.384(2) 162.00 no
C27 H27 O11 2_565 0.9300 2.602 3.136(2) 117.05 no

loop_
_cod_related_entry_id
_cod_related_entry_database
_cod_related_entry_code
1 ChemSpider 30655822
